data_7049309
loop_
_publ_author_name
'Konarev, Dmitri V.'
'Kuzmin, Alexey V.'
'Shestakov, Alexander F.'
'Khasanov, Salavat S.'
'Lyubovskaya, Rimma N.'

_publ_section_title
;
 Coordination-induced metal-to-macrocycle charge transfer and effect of
 cations on reorientation of the CN ligand in the
 {SnL<sub>2</sub>Mac}<sup>2-</sup> dianions (L = CN<sup>-</sup>,
 OCN<sup>-</sup>, Im<sup>-</sup>; Mac = phthalo- or naphthalocyanine).
;
_journal_issue 15
_journal_name_full 'Dalton transactions (Cambridge, England : 2003)'
_journal_page_first 4961
_journal_page_last 4972
_journal_paper_doi 10.1039/c9dt00655a
_journal_volume 48
_journal_year 2019
_chemical_formula_moiety '2(C18 H36 K N2 O6), C34 H16 N10 O2 Sn'
_chemical_formula_sum 'C70 H88 K2 N14 O14 Sn'
_chemical_formula_weight 1546.43
_space_group_crystal_system triclinic
_space_group_IT_number 2
_space_group_name_Hall '-P 1'
_space_group_name_H-M_alt 'P -1'
_symmetry_space_group_name_Hall '-P 1'
_symmetry_space_group_name_H-M 'P -1'
_atom_sites_solution_hydrogens mixed
_atom_sites_solution_primary iterative
_atom_sites_solution_secondary difmap
_audit_creation_date 2017-03-30
_audit_creation_method
;
Olex2 1.2-alpha
(compiled 2017.03.28 svn.r3405 for OlexSys, GUI svn.r5332)
;
_audit_update_record
;
2019-01-31 deposited with the CCDC.    2019-03-11 downloaded from the CCDC.
;
_cell_angle_alpha 99.141(4)
_cell_angle_beta 110.940(5)
_cell_angle_gamma 114.613(5)
_cell_formula_units_Z 1
_cell_length_a 12.9251(7)
_cell_length_b 13.2450(6)
_cell_length_c 13.5088(7)
_cell_measurement_reflns_used 15788
_cell_measurement_temperature 150
_cell_measurement_theta_max 29.4750
_cell_measurement_theta_min 1.8660
_cell_volume 1830.2(2)
_computing_cell_refinement 'CrysAlisPro 1.171.38.43 (Rigaku OD, 2015)'
_computing_data_collection 'CrysAlisPro 1.171.38.43 (Rigaku OD, 2015)'
_computing_data_reduction 'CrysAlisPro 1.171.38.43 (Rigaku OD, 2015)'
_computing_molecular_graphics 'Olex2 (Dolomanov et al., 2009)'
_computing_publication_material 'Olex2 (Dolomanov et al., 2009)'
_computing_structure_refinement 'ShelXL (Sheldrick, 2015)'
_computing_structure_solution 'olex2.solve (Bourhis et al., 2015)'
_diffrn_ambient_temperature 150
_diffrn_detector 'CCD plate'
_diffrn_detector_type 'Bruker APEX-II CCD'
_diffrn_measured_fraction_theta_full 0.997
_diffrn_measured_fraction_theta_max 0.904
_diffrn_measurement_details
;
List of Runs (angles in degrees, time in seconds):

  # Type    Start    End  Width  t~exp~   \w     \q     \k     \f   Frames
#--------------------------------------------------------------------------
  1  \w     10.89 200.89   1.00  100.00    --   28.00  73.42 -25.61  190
  2  \w     10.89 199.89   1.00  100.00    --   28.00  73.42  94.39  189
  3  \w     10.89 200.89   1.00  100.00    --   28.00  73.42-145.61  190
  4  \w    116.89 199.89   1.00  100.00    --   28.00  73.42 154.39   83
;
_diffrn_measurement_device 'abstract diffractometer'
_diffrn_measurement_device_type 'Saxi-CrysAlisPro-abstract goniometer imported SAXI images'
_diffrn_measurement_method '\w scans'
_diffrn_orient_matrix_type 'CrysAlisPro convention (1999,Acta A55,543-557)'
_diffrn_orient_matrix_UB_11 0.0310574000
_diffrn_orient_matrix_UB_12 -0.0117201000
_diffrn_orient_matrix_UB_13 -0.0303819000
_diffrn_orient_matrix_UB_21 0.0528575000
_diffrn_orient_matrix_UB_22 0.0140168000
_diffrn_orient_matrix_UB_23 0.0518755000
_diffrn_orient_matrix_UB_31 -0.0304765000
_diffrn_orient_matrix_UB_32 -0.0605016000
_diffrn_orient_matrix_UB_33 -0.0049303000
_diffrn_radiation_monochromator graphite
_diffrn_radiation_probe x-ray
_diffrn_radiation_type MoK\a
_diffrn_radiation_wavelength 0.71073
_diffrn_reflns_av_R_equivalents 0.0501
_diffrn_reflns_av_unetI/netI 0.0605
_diffrn_reflns_Laue_measured_fraction_full 0.997
_diffrn_reflns_Laue_measured_fraction_max 0.904
_diffrn_reflns_limit_h_max 17
_diffrn_reflns_limit_h_min -17
_diffrn_reflns_limit_k_max 17
_diffrn_reflns_limit_k_min -17
_diffrn_reflns_limit_l_max 18
_diffrn_reflns_limit_l_min -18
_diffrn_reflns_number 19804
_diffrn_reflns_point_group_measured_fraction_full 0.997
_diffrn_reflns_point_group_measured_fraction_max 0.904
_diffrn_reflns_theta_full 26.000
_diffrn_reflns_theta_max 29.336
_diffrn_reflns_theta_min 1.732
_diffrn_source 'fine-focus sealed X-ray tube'
_diffrn_source_target MoK\a
_diffrn_source_type 'Enhance (Mo) X-ray Source'
_exptl_absorpt_coefficient_mu 0.535
_exptl_absorpt_correction_T_max 1.00000
_exptl_absorpt_correction_T_min 0.82863
_exptl_absorpt_correction_type multi-scan
_exptl_absorpt_process_details
;
CrysAlisPro 1.171.38.43 (Rigaku Oxford Diffraction, 2015)
Empirical absorption correction using spherical harmonics,
implemented in SCALE3 ABSPACK scaling algorithm.
;
_exptl_crystal_colour 'metallic dark black'
_exptl_crystal_colour_lustre metallic
_exptl_crystal_colour_modifier dark
_exptl_crystal_colour_primary black
_exptl_crystal_density_diffrn 1.403
_exptl_crystal_description block
_exptl_crystal_F_000 806
_exptl_crystal_size_max 0.391
_exptl_crystal_size_mid 0.128
_exptl_crystal_size_min 0.08
_refine_diff_density_max 0.905
_refine_diff_density_min -0.548
_refine_diff_density_rms 0.129
_refine_ls_extinction_method none
_refine_ls_goodness_of_fit_ref 1.073
_refine_ls_hydrogen_treatment mixed
_refine_ls_matrix_type full
_refine_ls_number_parameters 469
_refine_ls_number_reflns 9101
_refine_ls_number_restraints 0
_refine_ls_restrained_S_all 1.073
_refine_ls_R_factor_all 0.0665
_refine_ls_R_factor_gt 0.0516
_refine_ls_shift/su_max 0.000
_refine_ls_shift/su_mean 0.000
_refine_ls_structure_factor_coef Fsqd
_refine_ls_weighting_details 'w=1/[\s^2^(Fo^2^)+(0.0784P)^2^+0.6790P] where P=(Fo^2^+2Fc^2^)/3'
_refine_ls_weighting_scheme calc
_refine_ls_wR_factor_gt 0.1266
_refine_ls_wR_factor_ref 0.1417
_reflns_Friedel_coverage 0.000
_reflns_number_gt 7468
_reflns_number_total 9101
_reflns_threshold_expression 'I > 2\s(I)'
_cod_data_source_file c9dt00655a2.cif
_cod_data_source_block SnNCO2Pc2Crypt222K
_cod_depositor_comments 'Adding full bibliography for 7049308--7049311.cif.'
_cod_original_cell_volume 1830.15(17)
_cod_database_code 7049309
_shelx_shelxl_version_number 2016/6
_chemical_oxdiff_formula 'C70 H88 K2 N14 O14 Sn1 '
_shelx_space_group_comment
;
The symmetry employed for this shelxl refinement is uniquely defined
by the following loop, which should always be used as a source of
symmetry information in preference to the above space-group names.
They are only intended as comments.
;
_reflns_odcompleteness_completeness 99.59
_reflns_odcompleteness_iscentric 1
_reflns_odcompleteness_theta 26.32
_olex2_refinement_description
;
1. Fixed Uiso
 At 1.2 times of:
  All C(H) groups, All C(H,H) groups
2.a Secondary CH2 refined with riding coordinates:
 C301(H30A,H30B), C302(H30C,H30D), C303(H30E,H30F), C304(H30G,H30H), C305(H30I,
 H30J), C306(H30K,H30L), C307(H30M,H30N), C308(H30O,H30P), C309(H30Q,H30R),
 C310(H31A,H31B), C311(H31C,H31D), C312(H31E,H31F), C313(H31G,H31H), C314(H31I,
 H31J), C315(H31K,H31L), C316(H31M,H31N)
2.b Aromatic/amide H refined with riding coordinates:
 C109(H109), C110(H110), C111(H111), C112(H112), C113(H113), C114(H114),
 C115(H115), C116(H116)
;
_olex2_submission_special_instructions 'No special instructions were received'
_oxdiff_exptl_absorpt_empirical_details
;
Empirical correction (ABSPACK) includes:
- Absorption correction using spherical harmonics
- Frame scaling
- Detector area scaling
;
_oxdiff_exptl_absorpt_empirical_full_max 1.148
_oxdiff_exptl_absorpt_empirical_full_min 0.869

loop_
_space_group_symop_operation_xyz
'x, y, z'
'-x, -y, -z'

loop_
_atom_site_label
_atom_site_type_symbol
_atom_site_fract_x
_atom_site_fract_y
_atom_site_fract_z
_atom_site_U_iso_or_equiv
_atom_site_adp_type
_atom_site_occupancy
_atom_site_site_symmetry_order
_atom_site_calc_flag
_atom_site_refinement_flags_posn
_atom_site_refinement_flags_adp
_atom_site_refinement_flags_occupancy
_atom_site_disorder_assembly
_atom_site_disorder_group
K3 K 0.26121(6) 0.76329(5) 0.52160(5) 0.02164(14) Uani 1 1 d . . . . .
O301 O 0.1102(2) 0.61119(19) 0.28626(17) 0.0251(4) Uani 1 1 d . . . . .
O302 O 0.1058(2) 0.82188(19) 0.35803(17) 0.0266(5) Uani 1 1 d . . . . .
O303 O 0.2189(2) 0.58036(19) 0.6121(2) 0.0302(5) Uani 1 1 d . . . . .
O304 O 0.1380(2) 0.7445(2) 0.65853(18) 0.0275(5) Uani 1 1 d . . . . .
O305 O 0.5150(2) 0.8208(2) 0.56161(19) 0.0298(5) Uani 1 1 d . . . . .
O306 O 0.4691(2) 0.99419(19) 0.65758(19) 0.0311(5) Uani 1 1 d . . . . .
N301 N 0.3066(2) 0.5662(2) 0.4439(2) 0.0256(5) Uani 1 1 d . . . . .
N302 N 0.2159(3) 0.9622(2) 0.5989(2) 0.0278(6) Uani 1 1 d . . . . .
C301 C 0.2042(3) 0.4885(3) 0.3267(3) 0.0304(7) Uani 1 1 d . . . . .
H30A H 0.125268 0.434054 0.329141 0.036 Uiso 1 1 calc R . . . .
H30B H 0.231546 0.439103 0.292567 0.036 Uiso 1 1 calc R . . . .
C302 C 0.1717(3) 0.5551(3) 0.2512(3) 0.0298(7) Uani 1 1 d . . . . .
H30C H 0.251699 0.616294 0.254987 0.036 Uiso 1 1 calc R . . . .
H30D H 0.113529 0.498941 0.171469 0.036 Uiso 1 1 calc R . . . .
C303 C 0.0729(3) 0.6679(3) 0.2105(3) 0.0272(6) Uani 1 1 d . . . . .
H30E H 0.010554 0.607720 0.132844 0.033 Uiso 1 1 calc R . . . .
H30F H 0.149520 0.726772 0.208007 0.033 Uiso 1 1 calc R . . . .
C304 C 0.0123(3) 0.7292(3) 0.2499(3) 0.0269(6) Uani 1 1 d . . . . .
H30G H -0.019754 0.763115 0.194222 0.032 Uiso 1 1 calc R . . . .
H30H H -0.061870 0.671092 0.256021 0.032 Uiso 1 1 calc R . . . .
C305 C 0.0549(3) 0.8880(3) 0.3939(3) 0.0311(7) Uani 1 1 d . . . . .
H30I H -0.015204 0.837136 0.408767 0.037 Uiso 1 1 calc R . . . .
H30J H 0.018553 0.915384 0.333445 0.037 Uiso 1 1 calc R . . . .
C306 C 0.1620(4) 0.9945(3) 0.5014(3) 0.0332(8) Uani 1 1 d . . . . .
H30K H 0.232338 1.043028 0.485620 0.040 Uiso 1 1 calc R . . . .
H30L H 0.128098 1.044479 0.522246 0.040 Uiso 1 1 calc R . . . .
C307 C 0.3047(3) 0.4955(3) 0.5184(3) 0.0324(7) Uani 1 1 d . . . . .
H30M H 0.389179 0.539235 0.588090 0.039 Uiso 1 1 calc R . . . .
H30N H 0.293113 0.419062 0.478573 0.039 Uiso 1 1 calc R . . . .
C308 C 0.1993(3) 0.4697(3) 0.5519(3) 0.0311(7) Uani 1 1 d . . . . .
H30O H 0.113812 0.424050 0.483232 0.037 Uiso 1 1 calc R . . . .
H30P H 0.202016 0.421594 0.600850 0.037 Uiso 1 1 calc R . . . .
C309 C 0.1383(4) 0.5639(3) 0.6640(3) 0.0332(7) Uani 1 1 d . . . . .
H30Q H 0.152215 0.519139 0.714536 0.040 Uiso 1 1 calc R . . . .
H30R H 0.046583 0.517557 0.605022 0.040 Uiso 1 1 calc R . . . .
C310 C 0.1698(4) 0.6837(3) 0.7318(3) 0.0331(7) Uani 1 1 d . . . . .
H31A H 0.120709 0.673446 0.775013 0.040 Uiso 1 1 calc R . . . .
H31B H 0.262973 0.731892 0.786935 0.040 Uiso 1 1 calc R . . . .
C311 C 0.1558(3) 0.8535(3) 0.7225(3) 0.0297(7) Uani 1 1 d . . . . .
H31C H 0.246208 0.904659 0.783692 0.036 Uiso 1 1 calc R . . . .
H31D H 0.098464 0.835624 0.757987 0.036 Uiso 1 1 calc R . . . .
C312 C 0.1248(3) 0.9179(3) 0.6441(3) 0.0311(7) Uani 1 1 d . . . . .
H31E H 0.036958 0.863098 0.579587 0.037 Uiso 1 1 calc R . . . .
H31F H 0.124251 0.986077 0.685855 0.037 Uiso 1 1 calc R . . . .
C313 C 0.4328(3) 0.6211(3) 0.4462(3) 0.0332(7) Uani 1 1 d . . . . .
H31G H 0.425117 0.648373 0.381252 0.040 Uiso 1 1 calc R . . . .
H31H H 0.457124 0.559939 0.436288 0.040 Uiso 1 1 calc R . . . .
C314 C 0.5388(3) 0.7252(3) 0.5547(3) 0.0390(8) Uani 1 1 d . . . . .
H31I H 0.542070 0.701102 0.620963 0.047 Uiso 1 1 calc R . . . .
H31J H 0.623071 0.750986 0.555844 0.047 Uiso 1 1 calc R . . . .
C315 C 0.6091(3) 0.9184(3) 0.6671(3) 0.0366(8) Uani 1 1 d . . . . .
H31K H 0.696899 0.940132 0.679037 0.044 Uiso 1 1 calc R . . . .
H31L H 0.599174 0.894945 0.730680 0.044 Uiso 1 1 calc R . . . .
C316 C 0.5916(3) 1.0228(3) 0.6653(3) 0.0360(8) Uani 1 1 d . . . . .
H31M H 0.661089 1.092542 0.735427 0.043 Uiso 1 1 calc R . . . .
H31N H 0.596831 1.043588 0.599280 0.043 Uiso 1 1 calc R . . . .
C317 C 0.4514(4) 1.0940(3) 0.6644(3) 0.0358(8) Uani 1 1 d . . . . .
H31O H 0.437(4) 1.117(4) 0.596(4) 0.043 Uiso 1 1 d R . . . .
H31P H 0.532(4) 1.169(4) 0.725(3) 0.043 Uiso 1 1 d R . . . .
C318 C 0.3389(4) 1.0676(3) 0.6877(3) 0.0354(8) Uani 1 1 d . . . . .
H31Q H 0.357(4) 1.052(4) 0.755(4) 0.043 Uiso 1 1 d R . . . .
H31R H 0.328(4) 1.140(4) 0.692(3) 0.043 Uiso 1 1 d R . . . .
Sn1 Sn 0.000000 1.000000 0.000000 0.01952(9) Uani 1 2 d S T P . .
O201 O 0.1471(3) 1.1938(3) 0.3538(2) 0.0533(8) Uani 1 1 d . . . A 1
N101 N -0.1556(2) 0.8393(2) -0.0381(2) 0.0234(5) Uani 1 1 d . . . . .
N102 N 0.1091(2) 0.9208(2) 0.0112(2) 0.0206(5) Uani 1 1 d . . . . .
N103 N -0.3148(2) 0.8991(2) -0.0607(2) 0.0224(5) Uani 1 1 d . . . . .
N104 N -0.0617(2) 0.7134(2) -0.0396(2) 0.0208(5) Uani 1 1 d . . . . .
N0AA N 0.0563(3) 1.0384(3) 0.1803(2) 0.0318(6) Uani 1 1 d . . . . .
C101 C -0.2780(3) 0.8212(2) -0.0631(2) 0.0210(6) Uani 1 1 d . . . . .
C102 C -0.3644(3) 0.6919(3) -0.0960(3) 0.0232(6) Uani 1 1 d . . . . .
C103 C -0.2900(3) 0.6383(2) -0.0893(2) 0.0214(6) Uani 1 1 d . . . . .
C104 C -0.1564(3) 0.7319(2) -0.0536(2) 0.0216(6) Uani 1 1 d . . . . .
C105 C 0.0628(3) 0.8003(2) -0.0096(2) 0.0206(6) Uani 1 1 d . . . . .
C106 C 0.1672(3) 0.7824(2) 0.0029(2) 0.0201(6) Uani 1 1 d . . . . .
C107 C 0.2762(3) 0.8960(2) 0.0311(2) 0.0193(5) Uani 1 1 d . . . . .
C108 C 0.2362(3) 0.9806(2) 0.0350(2) 0.0195(5) Uani 1 1 d . . . . .
C109 C -0.4952(3) 0.6249(3) -0.1293(3) 0.0297(7) Uani 1 1 d . . . . .
H109 H -0.545788 0.661258 -0.135231 0.036 Uiso 1 1 calc R . . . .
C110 C -0.5498(3) 0.5027(3) -0.1539(3) 0.0359(8) Uani 1 1 d . . . . .
H110 H -0.638617 0.455256 -0.175025 0.043 Uiso 1 1 calc R . . . .
C111 C -0.4766(3) 0.4483(3) -0.1480(3) 0.0343(8) Uani 1 1 d . . . . .
H111 H -0.516446 0.364621 -0.165696 0.041 Uiso 1 1 calc R . . . .
C112 C -0.3461(3) 0.5153(3) -0.1165(3) 0.0278(7) Uani 1 1 d . . . . .
H112 H -0.296377 0.478419 -0.113573 0.033 Uiso 1 1 calc R . . . .
C113 C 0.1793(3) 0.6797(3) -0.0089(2) 0.0234(6) Uani 1 1 d . . . . .
H113 H 0.109380 0.604250 -0.024618 0.028 Uiso 1 1 calc R . . . .
C114 C 0.2950(3) 0.6925(3) 0.0031(3) 0.0260(6) Uani 1 1 d . . . . .
H114 H 0.302917 0.623949 -0.007803 0.031 Uiso 1 1 calc R . . . .
C115 C 0.4024(3) 0.8043(3) 0.0310(3) 0.0275(6) Uani 1 1 d . . . . .
H115 H 0.480559 0.809446 0.038675 0.033 Uiso 1 1 calc R . . . .
C116 C 0.3949(3) 0.9065(3) 0.0474(2) 0.0240(6) Uani 1 1 d . . . . .
H116 H 0.468049 0.982097 0.069040 0.029 Uiso 1 1 calc R . . . .
C0AA C 0.1017(3) 1.1182(3) 0.2648(3) 0.0278(7) Uani 1 1 d . . . . .

loop_
_atom_site_aniso_label
_atom_site_aniso_U_11
_atom_site_aniso_U_22
_atom_site_aniso_U_33
_atom_site_aniso_U_23
_atom_site_aniso_U_13
_atom_site_aniso_U_12
K3 0.0212(3) 0.0224(3) 0.0209(3) 0.0085(2) 0.0101(3) 0.0105(3)
O301 0.0312(12) 0.0310(11) 0.0203(10) 0.0123(9) 0.0132(9) 0.0200(10)
O302 0.0318(12) 0.0287(11) 0.0176(10) 0.0056(9) 0.0074(9) 0.0187(10)
O303 0.0337(13) 0.0281(11) 0.0382(13) 0.0191(10) 0.0222(11) 0.0168(10)
O304 0.0334(12) 0.0357(12) 0.0210(11) 0.0146(9) 0.0140(10) 0.0215(10)
O305 0.0209(11) 0.0382(12) 0.0229(11) 0.0090(10) 0.0066(9) 0.0128(10)
O306 0.0266(12) 0.0248(11) 0.0300(12) 0.0051(9) 0.0135(10) 0.0050(9)
N301 0.0254(13) 0.0274(13) 0.0261(14) 0.0091(11) 0.0116(11) 0.0161(11)
N302 0.0352(15) 0.0267(13) 0.0198(13) 0.0070(10) 0.0110(12) 0.0166(12)
C301 0.0334(18) 0.0303(16) 0.0286(17) 0.0057(13) 0.0121(14) 0.0211(15)
C302 0.0334(18) 0.0340(17) 0.0223(16) 0.0050(13) 0.0123(14) 0.0201(15)
C303 0.0347(17) 0.0238(14) 0.0182(14) 0.0068(12) 0.0100(13) 0.0133(13)
C304 0.0299(16) 0.0265(15) 0.0201(15) 0.0092(12) 0.0069(13) 0.0149(13)
C305 0.0420(19) 0.0363(17) 0.0242(16) 0.0130(13) 0.0128(15) 0.0292(16)
C306 0.050(2) 0.0294(16) 0.0278(17) 0.0131(14) 0.0167(16) 0.0275(16)
C307 0.0372(19) 0.0304(16) 0.0364(19) 0.0151(14) 0.0155(16) 0.0235(15)
C308 0.0317(17) 0.0247(15) 0.0361(18) 0.0156(14) 0.0131(15) 0.0147(14)
C309 0.0401(19) 0.0429(19) 0.0331(18) 0.0278(16) 0.0241(16) 0.0243(16)
C310 0.044(2) 0.0454(19) 0.0257(17) 0.0234(15) 0.0212(16) 0.0280(17)
C311 0.0373(18) 0.0377(17) 0.0221(16) 0.0118(13) 0.0164(14) 0.0233(15)
C312 0.0363(18) 0.0382(18) 0.0272(17) 0.0122(14) 0.0158(15) 0.0252(16)
C313 0.0295(17) 0.0436(19) 0.0376(19) 0.0153(16) 0.0183(15) 0.0256(16)
C314 0.0247(17) 0.049(2) 0.044(2) 0.0183(18) 0.0131(16) 0.0219(16)
C315 0.0201(16) 0.047(2) 0.0237(17) 0.0076(15) 0.0041(14) 0.0085(15)
C316 0.0224(16) 0.0364(18) 0.0251(17) 0.0047(14) 0.0086(14) -0.0001(14)
C317 0.041(2) 0.0227(15) 0.0304(18) 0.0050(14) 0.0167(16) 0.0070(15)
C318 0.044(2) 0.0271(16) 0.0243(17) 0.0019(14) 0.0123(16) 0.0150(16)
Sn1 0.02278(16) 0.01727(14) 0.02506(16) 0.00976(11) 0.01307(12) 0.01339(12)
O201 0.0356(15) 0.0583(18) 0.0367(15) -0.0114(13) 0.0084(12) 0.0176(14)
N101 0.0264(13) 0.0211(12) 0.0321(14) 0.0124(10) 0.0169(11) 0.0164(11)
N102 0.0248(13) 0.0193(11) 0.0222(12) 0.0087(10) 0.0126(11) 0.0133(10)
N103 0.0239(13) 0.0215(12) 0.0247(13) 0.0083(10) 0.0115(11) 0.0140(11)
N104 0.0282(13) 0.0195(11) 0.0211(12) 0.0095(10) 0.0139(11) 0.0148(10)
N0AA 0.0422(17) 0.0357(15) 0.0276(15) 0.0139(12) 0.0185(13) 0.0257(14)
C101 0.0246(15) 0.0200(13) 0.0196(14) 0.0075(11) 0.0110(12) 0.0118(12)
C102 0.0292(16) 0.0230(14) 0.0220(15) 0.0097(12) 0.0144(13) 0.0147(13)
C103 0.0268(15) 0.0208(13) 0.0221(14) 0.0094(11) 0.0137(12) 0.0143(12)
C104 0.0282(15) 0.0197(13) 0.0220(14) 0.0110(11) 0.0141(12) 0.0133(12)
C105 0.0310(16) 0.0218(13) 0.0182(14) 0.0095(11) 0.0134(12) 0.0185(12)
C106 0.0279(15) 0.0239(13) 0.0174(13) 0.0101(11) 0.0121(12) 0.0185(12)
C107 0.0244(14) 0.0222(13) 0.0164(13) 0.0088(11) 0.0091(11) 0.0158(12)
C108 0.0248(15) 0.0213(13) 0.0172(13) 0.0077(11) 0.0102(12) 0.0153(12)
C109 0.0243(16) 0.0235(15) 0.0339(18) 0.0070(13) 0.0111(14) 0.0095(13)
C110 0.0277(17) 0.0236(15) 0.044(2) 0.0093(14) 0.0137(16) 0.0071(14)
C111 0.0350(18) 0.0194(15) 0.045(2) 0.0111(14) 0.0206(17) 0.0103(14)
C112 0.0352(18) 0.0216(14) 0.0317(17) 0.0120(13) 0.0182(14) 0.0159(13)
C113 0.0343(17) 0.0238(14) 0.0202(14) 0.0104(12) 0.0128(13) 0.0206(13)
C114 0.0384(18) 0.0306(15) 0.0231(15) 0.0133(12) 0.0149(14) 0.0276(14)
C115 0.0300(16) 0.0347(16) 0.0233(15) 0.0101(13) 0.0104(13) 0.0232(14)
C116 0.0250(15) 0.0305(15) 0.0194(14) 0.0089(12) 0.0100(12) 0.0171(13)
C0AA 0.0240(15) 0.0366(17) 0.0296(17) 0.0128(14) 0.0143(14) 0.0194(14)

loop_
_atom_type_symbol
_atom_type_description
_atom_type_scat_dispersion_real
_atom_type_scat_dispersion_imag
_atom_type_scat_source
C C 0.0033 0.0016 'International Tables Vol C Tables 4.2.6.8 and 6.1.1.4'
H H 0.0000 0.0000 'International Tables Vol C Tables 4.2.6.8 and 6.1.1.4'
K K 0.2009 0.2494 'International Tables Vol C Tables 4.2.6.8 and 6.1.1.4'
N N 0.0061 0.0033 'International Tables Vol C Tables 4.2.6.8 and 6.1.1.4'
O O 0.0106 0.0060 'International Tables Vol C Tables 4.2.6.8 and 6.1.1.4'
Sn Sn -0.6537 1.4246 'International Tables Vol C Tables 4.2.6.8 and 6.1.1.4'

loop_
_geom_angle_atom_site_label_1
_geom_angle_atom_site_label_2
_geom_angle_atom_site_label_3
_geom_angle
_geom_angle_site_symmetry_1
_geom_angle_site_symmetry_3
O301 K3 N301 61.71(6) . .
O301 K3 N302 118.14(7) . .
O302 K3 O301 59.33(6) . .
O302 K3 N301 120.13(7) . .
O302 K3 N302 59.68(7) . .
O303 K3 O301 96.86(7) . .
O303 K3 O302 136.77(7) . .
O303 K3 O305 95.42(7) . .
O303 K3 N301 59.23(7) . .
O303 K3 N302 121.07(7) . .
O304 K3 O301 118.55(7) . .
O304 K3 O302 97.28(6) . .
O304 K3 O303 60.76(6) . .
O304 K3 O305 134.41(7) . .
O304 K3 N301 119.26(7) . .
O304 K3 N302 61.03(7) . .
O305 K3 O301 101.41(7) . .
O305 K3 O302 122.87(7) . .
O305 K3 N301 60.71(7) . .
O305 K3 N302 119.17(7) . .
O306 K3 O301 138.95(7) . .
O306 K3 O302 97.95(7) . .
O306 K3 O303 119.87(7) . .
O306 K3 O304 96.51(7) . .
O306 K3 O305 60.29(7) . .
O306 K3 N301 120.44(7) . .
O306 K3 N302 59.47(7) . .
N301 K3 N302 179.70(8) . .
C302 O301 K3 112.29(17) . .
C303 O301 K3 114.19(16) . .
C303 O301 C302 110.3(2) . .
C304 O302 K3 116.35(16) . .
C305 O302 K3 118.79(17) . .
C305 O302 C304 110.9(2) . .
C308 O303 K3 120.22(18) . .
C309 O303 K3 116.03(17) . .
C309 O303 C308 111.8(2) . .
C310 O304 K3 111.21(18) . .
C310 O304 C311 110.2(2) . .
C311 O304 K3 116.41(18) . .
C314 O305 K3 116.31(19) . .
C314 O305 C315 111.1(3) . .
C315 O305 K3 110.10(19) . .
C316 O306 K3 117.94(19) . .
C316 O306 C317 111.9(3) . .
C317 O306 K3 120.8(2) . .
C301 N301 K3 108.25(17) . .
C301 N301 C307 109.6(3) . .
C307 N301 K3 111.24(18) . .
C313 N301 K3 107.90(18) . .
C313 N301 C301 109.8(3) . .
C313 N301 C307 110.0(2) . .
C306 N302 K3 109.46(18) . .
C312 N302 K3 107.51(18) . .
C312 N302 C306 110.6(3) . .
C312 N302 C318 110.4(3) . .
C318 N302 K3 109.9(2) . .
C318 N302 C306 109.1(3) . .
N301 C301 H30A 108.8 . .
N301 C301 H30B 108.8 . .
N301 C301 C302 114.0(3) . .
H30A C301 H30B 107.7 . .
C302 C301 H30A 108.8 . .
C302 C301 H30B 108.8 . .
O301 C302 C301 110.6(3) . .
O301 C302 H30C 109.5 . .
O301 C302 H30D 109.5 . .
C301 C302 H30C 109.5 . .
C301 C302 H30D 109.5 . .
H30C C302 H30D 108.1 . .
O301 C303 H30E 109.7 . .
O301 C303 H30F 109.7 . .
O301 C303 C304 109.8(2) . .
H30E C303 H30F 108.2 . .
C304 C303 H30E 109.7 . .
C304 C303 H30F 109.7 . .
O302 C304 C303 109.3(2) . .
O302 C304 H30G 109.8 . .
O302 C304 H30H 109.8 . .
C303 C304 H30G 109.8 . .
C303 C304 H30H 109.8 . .
H30G C304 H30H 108.3 . .
O302 C305 H30I 109.9 . .
O302 C305 H30J 109.9 . .
O302 C305 C306 109.0(3) . .
H30I C305 H30J 108.3 . .
C306 C305 H30I 109.9 . .
C306 C305 H30J 109.9 . .
N302 C306 C305 113.8(3) . .
N302 C306 H30K 108.8 . .
N302 C306 H30L 108.8 . .
C305 C306 H30K 108.8 . .
C305 C306 H30L 108.8 . .
H30K C306 H30L 107.7 . .
N301 C307 H30M 108.9 . .
N301 C307 H30N 108.9 . .
N301 C307 C308 113.5(3) . .
H30M C307 H30N 107.7 . .
C308 C307 H30M 108.9 . .
C308 C307 H30N 108.9 . .
O303 C308 C307 108.5(3) . .
O303 C308 H30O 110.0 . .
O303 C308 H30P 110.0 . .
C307 C308 H30O 110.0 . .
C307 C308 H30P 110.0 . .
H30O C308 H30P 108.4 . .
O303 C309 H30Q 109.9 . .
O303 C309 H30R 109.9 . .
O303 C309 C310 109.0(3) . .
H30Q C309 H30R 108.3 . .
C310 C309 H30Q 109.9 . .
C310 C309 H30R 109.9 . .
O304 C310 C309 110.5(3) . .
O304 C310 H31A 109.6 . .
O304 C310 H31B 109.6 . .
C309 C310 H31A 109.6 . .
C309 C310 H31B 109.6 . .
H31A C310 H31B 108.1 . .
O304 C311 H31C 109.8 . .
O304 C311 H31D 109.8 . .
O304 C311 C312 109.4(2) . .
H31C C311 H31D 108.2 . .
C312 C311 H31C 109.8 . .
C312 C311 H31D 109.8 . .
N302 C312 C311 113.8(3) . .
N302 C312 H31E 108.8 . .
N302 C312 H31F 108.8 . .
C311 C312 H31E 108.8 . .
C311 C312 H31F 108.8 . .
H31E C312 H31F 107.7 . .
N301 C313 H31G 108.9 . .
N301 C313 H31H 108.9 . .
N301 C313 C314 113.6(3) . .
H31G C313 H31H 107.7 . .
C314 C313 H31G 108.9 . .
C314 C313 H31H 108.9 . .
O305 C314 C313 109.6(3) . .
O305 C314 H31I 109.8 . .
O305 C314 H31J 109.8 . .
C313 C314 H31I 109.8 . .
C313 C314 H31J 109.8 . .
H31I C314 H31J 108.2 . .
O305 C315 H31K 109.8 . .
O305 C315 H31L 109.8 . .
O305 C315 C316 109.6(3) . .
H31K C315 H31L 108.2 . .
C316 C315 H31K 109.8 . .
C316 C315 H31L 109.8 . .
O306 C316 C315 109.5(3) . .
O306 C316 H31M 109.8 . .
O306 C316 H31N 109.8 . .
C315 C316 H31M 109.8 . .
C315 C316 H31N 109.8 . .
H31M C316 H31N 108.2 . .
O306 C317 H31O 116(2) . .
O306 C317 H31P 111(2) . .
O306 C317 C318 108.4(3) . .
H31O C317 H31P 101(3) . .
C318 C317 H31O 109(2) . .
C318 C317 H31P 111(2) . .
N302 C318 C317 114.0(3) . .
N302 C318 H31Q 107(3) . .
N302 C318 H31R 108(2) . .
C317 C318 H31Q 108(3) . .
C317 C318 H31R 107(2) . .
H31Q C318 H31R 113(3) . .
N101 Sn1 N101 180.0 2_575 .
N101 Sn1 N102 89.68(9) 2_575 2_575
N101 Sn1 N102 90.32(9) 2_575 .
N101 Sn1 N102 89.68(9) . .
N101 Sn1 N102 90.32(9) . 2_575
N101 Sn1 N0AA 90.28(11) . 2_575
N101 Sn1 N0AA 90.28(11) 2_575 .
N101 Sn1 N0AA 89.72(11) 2_575 2_575
N101 Sn1 N0AA 89.73(11) . .
N102 Sn1 N102 180.00(8) . 2_575
N102 Sn1 N0AA 89.91(10) 2_575 2_575
N102 Sn1 N0AA 90.09(10) 2_575 .
N102 Sn1 N0AA 89.91(10) . .
N102 Sn1 N0AA 90.09(10) . 2_575
N0AA Sn1 N0AA 180.0 . 2_575
C101 N101 Sn1 123.95(18) . .
C101 N101 C104 111.4(2) . .
C104 N101 Sn1 124.4(2) . .
C105 N102 Sn1 124.8(2) . .
C108 N102 Sn1 123.73(18) . .
C108 N102 C105 111.4(2) . .
C101 N103 C108 124.9(3) . 2_575
C104 N104 C105 125.1(2) . .
C0AA N0AA Sn1 140.9(2) . .
N101 C101 C102 106.7(2) . .
N103 C101 N101 128.9(3) . .
N103 C101 C102 124.4(3) . .
C103 C102 C101 107.4(3) . .
C109 C102 C101 131.3(3) . .
C109 C102 C103 121.3(3) . .
C102 C103 C104 108.4(2) . .
C112 C103 C102 120.6(3) . .
C112 C103 C104 131.0(3) . .
N101 C104 C103 106.1(2) . .
N104 C104 N101 129.0(3) . .
N104 C104 C103 124.9(3) . .
N102 C105 C106 106.7(3) . .
N104 C105 N102 126.9(2) . .
N104 C105 C106 126.5(2) . .
C105 C106 C107 107.3(2) . .
C105 C106 C113 133.2(3) . .
C113 C106 C107 119.5(3) . .
C108 C107 C106 107.4(2) . .
C116 C107 C106 120.6(2) . .
C116 C107 C108 132.1(3) . .
N102 C108 N103 128.1(2) . 2_575
N102 C108 C107 107.2(2) . .
N103 C108 C107 124.7(3) 2_575 .
C102 C109 H109 121.1 . .
C102 C109 C110 117.7(3) . .
C110 C109 H109 121.1 . .
C109 C110 H110 119.3 . .
C109 C110 C111 121.4(3) . .
C111 C110 H110 119.3 . .
C110 C111 H111 119.7 . .
C112 C111 C110 120.7(3) . .
C112 C111 H111 119.7 . .
C103 C112 H112 120.9 . .
C111 C112 C103 118.2(3) . .
C111 C112 H112 120.9 . .
C106 C113 H113 120.9 . .
C114 C113 C106 118.2(3) . .
C114 C113 H113 120.9 . .
C113 C114 H114 118.9 . .
C113 C114 C115 122.2(3) . .
C115 C114 H114 118.9 . .
C114 C115 H115 119.6 . .
C116 C115 C114 120.7(3) . .
C116 C115 H115 119.6 . .
C107 C116 H116 120.7 . .
C115 C116 C107 118.6(3) . .
C115 C116 H116 120.7 . .
N0AA C0AA O201 175.8(4) . .

loop_
_geom_bond_atom_site_label_1
_geom_bond_atom_site_label_2
_geom_bond_distance
_geom_bond_site_symmetry_2
K3 O301 2.869(2) .
K3 O302 2.862(2) .
K3 O303 2.825(2) .
K3 O304 2.818(2) .
K3 O305 2.855(2) .
K3 O306 2.791(2) .
K3 N301 3.017(3) .
K3 N302 3.037(3) .
O301 C302 1.434(4) .
O301 C303 1.427(3) .
O302 C304 1.426(4) .
O302 C305 1.417(4) .
O303 C308 1.427(4) .
O303 C309 1.417(4) .
O304 C310 1.426(3) .
O304 C311 1.438(4) .
O305 C314 1.420(4) .
O305 C315 1.431(4) .
O306 C316 1.426(4) .
O306 C317 1.427(4) .
N301 C301 1.472(4) .
N301 C307 1.479(4) .
N301 C313 1.469(4) .
N302 C306 1.476(4) .
N302 C312 1.468(4) .
N302 C318 1.473(4) .
C301 H30A 0.9900 .
C301 H30B 0.9900 .
C301 C302 1.511(4) .
C302 H30C 0.9900 .
C302 H30D 0.9900 .
C303 H30E 0.9900 .
C303 H30F 0.9900 .
C303 C304 1.498(4) .
C304 H30G 0.9900 .
C304 H30H 0.9900 .
C305 H30I 0.9900 .
C305 H30J 0.9900 .
C305 C306 1.517(5) .
C306 H30K 0.9900 .
C306 H30L 0.9900 .
C307 H30M 0.9900 .
C307 H30N 0.9900 .
C307 C308 1.510(5) .
C308 H30O 0.9900 .
C308 H30P 0.9900 .
C309 H30Q 0.9900 .
C309 H30R 0.9900 .
C309 C310 1.502(5) .
C310 H31A 0.9900 .
C310 H31B 0.9900 .
C311 H31C 0.9900 .
C311 H31D 0.9900 .
C311 C312 1.509(4) .
C312 H31E 0.9900 .
C312 H31F 0.9900 .
C313 H31G 0.9900 .
C313 H31H 0.9900 .
C313 C314 1.508(5) .
C314 H31I 0.9900 .
C314 H31J 0.9900 .
C315 H31K 0.9900 .
C315 H31L 0.9900 .
C315 C316 1.494(5) .
C316 H31M 0.9900 .
C316 H31N 0.9900 .
C317 H31O 1.00(4) .
C317 H31P 1.00(4) .
C317 C318 1.508(5) .
C318 H31Q 0.93(4) .
C318 H31R 1.02(4) .
Sn1 N101 2.046(2) 2_575
Sn1 N101 2.046(2) .
Sn1 N102 2.060(2) .
Sn1 N102 2.060(2) 2_575
Sn1 N0AA 2.180(3) .
Sn1 N0AA 2.180(3) 2_575
O201 C0AA 1.190(4) .
N101 C101 1.396(4) .
N101 C104 1.400(3) .
N102 C105 1.388(3) .
N102 C108 1.374(4) .
N103 C101 1.306(4) .
N103 C108 1.384(4) 2_575
N104 C104 1.302(4) .
N104 C105 1.386(4) .
N0AA C0AA 1.177(4) .
C101 C102 1.479(4) .
C102 C103 1.401(4) .
C102 C109 1.388(4) .
C103 C104 1.477(4) .
C103 C112 1.396(4) .
C105 C106 1.421(4) .
C106 C107 1.437(4) .
C106 C113 1.423(4) .
C107 C108 1.417(4) .
C107 C116 1.411(4) .
C109 H109 0.9500 .
C109 C110 1.393(4) .
C110 H110 0.9500 .
C110 C111 1.396(5) .
C111 H111 0.9500 .
C111 C112 1.391(5) .
C112 H112 0.9500 .
C113 H113 0.9500 .
C113 C114 1.379(4) .
C114 H114 0.9500 .
C114 C115 1.413(5) .
C115 H115 0.9500 .
C115 C116 1.386(4) .
C116 H116 0.9500 .
